data_7125485
loop_
_publ_author_name
'Blake, A. J.'
'Brett, M. T.'
'Champness, N. R.'
'Khlobystov, A. N.'
'Long, D. L.'
'Wilson, C.'
'Schr\"oder, M'

_publ_section_title
;
 Inorganic-organic interpenetrating frameworks: 4,4'-bipyridine
 N,N'-dioxide as a bridging hydrogen-bond acceptor.
;
_journal_issue 21
_journal_name_full 'Chemical communications (Cambridge, England)'
_journal_page_first 2258
_journal_page_last 2259
_journal_paper_doi 10.1039/b106348k
_journal_year 2001
_chemical_formula_moiety '[Co(II) 2(NO3) 4(H2O)] [bipydiox]'
_chemical_formula_sum 'C20 H24 Co N6 O14'
_chemical_formula_weight 631.38
_chemical_melting_point ?
_chemical_name_common '[Co(II) 2(NO3) 4(H2O)] [bipydiox]'
_space_group_IT_number 88
_space_group_name_Hall '-I 4ad'
_space_group_name_H-M_alt 'I 41/a :2'
_symmetry_cell_setting tetragonal
_symmetry_space_group_name_H-M 'I 41/a :2'
_atom_sites_solution_hydrogens
;
Hydrogens of H2O molecules located from difmap, others geometrically
placed
;
_atom_sites_solution_primary direct
_atom_sites_solution_secondary difmap
_audit_creation_method SHELXL-97
_cell_angle_alpha 90.00
_cell_angle_beta 90.00
_cell_angle_gamma 90.00
_cell_formula_units_Z 8
_cell_length_a 19.3309(10)
_cell_length_b 19.3309(10)
_cell_length_c 13.4691(7)
_cell_measurement_reflns_used 6167
_cell_measurement_temperature 150(2)
_cell_measurement_theta_max 28.5
_cell_measurement_theta_min 2.8
_cell_volume 5033.2(5)
_computing_cell_refinement SAINT
_computing_data_collection 'Bruker SMART version 5.054 (Bruker, 1998)'
_computing_data_reduction 'SAINT version 6.02a (Bruker, 2001)'
_computing_molecular_graphics 'SHELXTL/PC version 5.03 (Sheldrick, 1994)'
_computing_publication_material 'SHELXL-97; PLATON (Spek, 2001)'
_computing_structure_refinement 'SHELXL-97 (Sheldrick, 1997)'
_computing_structure_solution 'SHELXS-97 (Sheldrick, 1990)'
_diffrn_ambient_temperature 150(2)
_diffrn_measured_fraction_theta_full 0.992
_diffrn_measured_fraction_theta_max 0.924
_diffrn_measurement_device_type 'Bruker SMART1000 CCD area detector'
_diffrn_measurement_method omega
_diffrn_radiation_monochromator graphite
_diffrn_radiation_source 'fine-focus sealed tube'
_diffrn_radiation_type MoK\a
_diffrn_radiation_wavelength 0.71073
_diffrn_reflns_av_R_equivalents 0.0000
_diffrn_reflns_av_sigmaI/netI 0.0151
_diffrn_reflns_limit_h_max 18
_diffrn_reflns_limit_h_min -17
_diffrn_reflns_limit_k_max 25
_diffrn_reflns_limit_k_min 0
_diffrn_reflns_limit_l_max 18
_diffrn_reflns_limit_l_min 0
_diffrn_reflns_number 3004
_diffrn_reflns_theta_full 27.50
_diffrn_reflns_theta_max 28.70
_diffrn_reflns_theta_min 1.84
_diffrn_standards_decay_% none
_diffrn_standards_interval_time 5
_exptl_absorpt_coefficient_mu 0.767
_exptl_absorpt_correction_T_max 0.790
_exptl_absorpt_correction_T_min 0.718
_exptl_absorpt_correction_type multi-scan
_exptl_absorpt_process_details 'Bruker SADABS, 1996'
_exptl_crystal_colour pink
_exptl_crystal_density_diffrn 1.666
_exptl_crystal_density_meas ?
_exptl_crystal_density_method 'not measured'
_exptl_crystal_description 'irregular block'
_exptl_crystal_F_000 2600
_exptl_crystal_size_max 0.46
_exptl_crystal_size_mid 0.42
_exptl_crystal_size_min 0.40
_refine_diff_density_max 0.321
_refine_diff_density_min -0.253
_refine_diff_density_rms 0.052
_refine_ls_extinction_coef 0.00000(4)
_refine_ls_extinction_expression Fc^*^=kFc[1+0.001xFc^2^\l^3^/sin(2\q)]^-1/4^
_refine_ls_extinction_method SHELXL
_refine_ls_goodness_of_fit_ref 1.012
_refine_ls_hydrogen_treatment
;
Hydrogens of H2O molecules refined with restraints, others with riding
model
;
_refine_ls_matrix_type full
_refine_ls_number_parameters 199
_refine_ls_number_reflns 3004
_refine_ls_number_restraints 6
_refine_ls_restrained_S_all 1.013
_refine_ls_R_factor_all 0.0377
_refine_ls_R_factor_gt 0.0276
_refine_ls_shift/su_max 0.001
_refine_ls_shift/su_mean 0.000
_refine_ls_structure_factor_coef Fsqd
_refine_ls_weighting_details 'calc w=1/[\s^2^(Fo^2^)+(0.0604P)^2^+0.2436P] where P=(Fo^2^+2Fc^2^)/3'
_refine_ls_weighting_scheme calc
_refine_ls_wR_factor_gt 0.0851
_refine_ls_wR_factor_ref 0.0897
_reflns_number_gt 2374
_reflns_number_total 3004
_reflns_threshold_expression >2sigma(I)
_cod_data_source_file b106348k.txt
_cod_data_source_block cobpdo
_cod_depositor_comments
;
The following automatic conversions were performed:

data item '_chemical_melting_point' value 'unknown' was changed to
'?' -- the value is undefined or not given.

data item '_symmetry_cell_setting' value 'Tetragonal' was changed to
'tetragonal' in accordance with the
/home/saulius/struct/COD-crude-data/automatic-downloads/DataCite-retrospective/RSC/depositions/lib/dictionaries/cif_core.dic
dictionary named 'cif_core.dic' version 2.4.2 last updated on
2011-04-26.

data item '_exptl_crystal_density_meas' value 'not measured' was
changed to '?' -- the value is perceived as not measured.

Automatic conversion script
Id: cif_fix_values 6909 2019-04-08 15:41:33Z antanas 
;
_cod_original_sg_symbol_H-M I41/a
_cod_database_code 7125485

loop_
_symmetry_equiv_pos_as_xyz
'x, y, z'
'-x+1/2, -y, z+1/2'
'-y+3/4, x+1/4, z+1/4'
'y+3/4, -x+3/4, z+3/4'
'x+1/2, y+1/2, z+1/2'
'-x+1, -y+1/2, z+1'
'-y+5/4, x+3/4, z+3/4'
'y+5/4, -x+5/4, z+5/4'
'-x, -y, -z'
'x-1/2, y, -z-1/2'
'y-3/4, -x-1/4, -z-1/4'
'-y-3/4, x-3/4, -z-3/4'
'-x+1/2, -y+1/2, -z+1/2'
'x, y+1/2, -z'
'y-1/4, -x+1/4, -z+1/4'
'-y-1/4, x-1/4, -z-1/4'

loop_
_atom_site_label
_atom_site_type_symbol
_atom_site_fract_x
_atom_site_fract_y
_atom_site_fract_z
_atom_site_U_iso_or_equiv
_atom_site_adp_type
_atom_site_occupancy
_atom_site_symmetry_multiplicity
_atom_site_calc_flag
_atom_site_refinement_flags
Co Co 0.0000 0.7500 0.127119(16) 0.01426(10) Uani 1 2 d S
O1W O 0.04224(5) 0.68694(5) 0.02113(7) 0.0187(2) Uani 1 1 d D
H1W1 H 0.0147(7) 0.6632(7) -0.0120(10) 0.028 Uiso 1 1 d D
H1W2 H 0.0682(7) 0.7064(7) -0.0206(10) 0.028 Uiso 1 1 d D
O2W O 0.04791(5) 0.69245(5) 0.23604(6) 0.0183(2) Uani 1 1 d D
H2W1 H 0.0261(7) 0.6708(7) 0.2788(9) 0.027 Uiso 1 1 d D
H2W2 H 0.0765(7) 0.7164(7) 0.2675(10) 0.027 Uiso 1 1 d D
N1A N 0.11766(6) 0.86075(6) 0.11450(8) 0.0199(3) Uani 1 1 d .
O2A O 0.18019(6) 0.87511(6) 0.10680(8) 0.0332(3) Uani 1 1 d .
O1A O 0.10088(5) 0.79777(5) 0.12780(7) 0.0246(3) Uani 1 1 d .
O3A O 0.07274(7) 0.90576(6) 0.10915(9) 0.0426(3) Uani 1 1 d .
O1 O 0.02380(6) 0.37762(5) 0.12608(6) 0.0224(2) Uani 1 1 d .
N1 N 0.07188(6) 0.42708(6) 0.12596(7) 0.0178(3) Uani 1 1 d .
C2 C 0.05125(8) 0.49374(7) 0.12959(9) 0.0217(3) Uani 1 1 d .
H2 H 0.0033 0.5044 0.1295 0.026 Uiso 1 1 calc R
C3 C 0.09914(8) 0.54641(8) 0.13343(10) 0.0209(3) Uani 1 1 d .
H3 H 0.0839 0.5931 0.1358 0.025 Uiso 1 1 calc R
C4 C 0.17000(7) 0.53183(7) 0.13384(9) 0.0170(3) Uani 1 1 d .
C5 C 0.18924(8) 0.46206(8) 0.12795(9) 0.0194(3) Uani 1 1 d .
H5 H 0.2369 0.4500 0.1268 0.023 Uiso 1 1 calc R
C6 C 0.13975(8) 0.41069(8) 0.12374(9) 0.0204(3) Uani 1 1 d .
H6 H 0.1535 0.3636 0.1193 0.024 Uiso 1 1 calc R
C7 C 0.22133(7) 0.58869(7) 0.13914(9) 0.0164(3) Uani 1 1 d .
C8 C 0.20069(7) 0.65813(7) 0.13084(9) 0.0194(3) Uani 1 1 d .
H8 H 0.1530 0.6690 0.1243 0.023 Uiso 1 1 calc R
C9 C 0.24887(7) 0.71073(7) 0.13206(9) 0.0189(3) Uani 1 1 d .
H9 H 0.2341 0.7575 0.1265 0.023 Uiso 1 1 calc R
N10 N 0.31700(6) 0.69613(6) 0.14111(8) 0.0167(2) Uani 1 1 d .
O10 O 0.36282(5) 0.74765(5) 0.13553(6) 0.0198(2) Uani 1 1 d .
C11 C 0.33876(7) 0.63009(7) 0.15228(10) 0.0197(3) Uani 1 1 d .
H11 H 0.3866 0.6208 0.1608 0.024 Uiso 1 1 calc R
C12 C 0.29227(7) 0.57634(7) 0.15148(10) 0.0195(3) Uani 1 1 d .
H12 H 0.3084 0.5302 0.1594 0.023 Uiso 1 1 calc R

loop_
_atom_site_aniso_label
_atom_site_aniso_U_11
_atom_site_aniso_U_22
_atom_site_aniso_U_33
_atom_site_aniso_U_23
_atom_site_aniso_U_13
_atom_site_aniso_U_12
Co 0.01274(15) 0.01349(15) 0.01655(16) 0.000 0.000 0.00026(9)
O1W 0.0161(5) 0.0192(5) 0.0209(5) -0.0032(4) 0.0015(4) -0.0024(4)
O2W 0.0172(5) 0.0173(5) 0.0203(5) 0.0027(4) -0.0024(4) -0.0027(4)
N1A 0.0203(6) 0.0175(6) 0.0219(6) 0.0009(4) -0.0018(4) -0.0024(5)
O2A 0.0196(6) 0.0318(7) 0.0482(7) 0.0062(5) -0.0007(5) -0.0111(5)
O1A 0.0173(5) 0.0175(5) 0.0392(6) 0.0045(4) -0.0012(4) -0.0039(4)
O3A 0.0301(7) 0.0206(6) 0.0772(9) 0.0005(6) -0.0034(6) 0.0062(5)
O1 0.0241(6) 0.0173(5) 0.0256(5) 0.0019(4) -0.0042(4) -0.0091(4)
N1 0.0194(6) 0.0151(6) 0.0190(6) 0.0008(4) -0.0025(4) -0.0042(4)
C2 0.0179(7) 0.0179(7) 0.0294(7) 0.0020(5) -0.0023(5) 0.0003(5)
C3 0.0185(7) 0.0146(7) 0.0297(7) 0.0007(5) -0.0010(5) 0.0000(5)
C4 0.0190(7) 0.0145(7) 0.0175(6) 0.0007(5) 0.0006(5) -0.0006(5)
C5 0.0171(7) 0.0175(7) 0.0236(7) -0.0002(5) 0.0017(5) 0.0014(5)
C6 0.0233(8) 0.0142(7) 0.0236(7) -0.0004(5) 0.0011(5) 0.0010(5)
C7 0.0158(7) 0.0162(7) 0.0172(6) -0.0002(5) 0.0011(5) -0.0005(5)
C8 0.0150(7) 0.0185(7) 0.0246(7) -0.0002(5) 0.0008(5) 0.0000(5)
C9 0.0180(7) 0.0147(7) 0.0240(7) -0.0010(5) 0.0001(5) 0.0016(5)
N10 0.0157(6) 0.0160(6) 0.0184(5) -0.0008(4) 0.0009(4) -0.0033(4)
O10 0.0167(5) 0.0182(5) 0.0243(5) -0.0015(4) 0.0005(4) -0.0058(4)
C11 0.0148(7) 0.0199(7) 0.0242(6) 0.0017(5) -0.0003(5) 0.0023(5)
C12 0.0175(7) 0.0163(7) 0.0249(6) 0.0017(5) 0.0000(5) 0.0011(5)

loop_
_atom_type_symbol
_atom_type_description
_atom_type_scat_dispersion_real
_atom_type_scat_dispersion_imag
_atom_type_scat_source
C C 0.0033 0.0016 'International Tables Vol C Tables 4.2.6.8 and 6.1.1.4'
H H 0.0000 0.0000 'International Tables Vol C Tables 4.2.6.8 and 6.1.1.4'
N N 0.0061 0.0033 'International Tables Vol C Tables 4.2.6.8 and 6.1.1.4'
O O 0.0106 0.0060 'International Tables Vol C Tables 4.2.6.8 and 6.1.1.4'
Co Co 0.3494 0.9721 'International Tables Vol C Tables 4.2.6.8 and 6.1.1.4'

loop_
_geom_angle_atom_site_label_1
_geom_angle_atom_site_label_2
_geom_angle_atom_site_label_3
_geom_angle
_geom_angle_site_symmetry_1
_geom_angle_site_symmetry_3
O1W Co O1W 91.57(5) 6_464 .
O1W Co O2W 175.61(4) 6_464 .
O1W Co O2W 89.75(4) . .
O1W Co O2W 89.75(4) 6_464 6_464
O1W Co O2W 175.61(4) . 6_464
O2W Co O2W 89.23(5) . 6_464
O1W Co O1A 84.10(4) 6_464 6_464
O1W Co O1A 96.24(4) . 6_464
O2W Co O1A 99.91(4) . 6_464
O2W Co O1A 79.74(4) 6_464 6_464
O1W Co O1A 96.24(4) 6_464 .
O1W Co O1A 84.10(4) . .
O2W Co O1A 79.74(4) . .
O2W Co O1A 99.91(4) 6_464 .
O1A Co O1A 179.51(5) 6_464 .
O3A N1A O2A 121.49(12) . .
O3A N1A O1A 120.30(12) . .
O2A N1A O1A 118.21(12) . .
N1A O1A Co 129.73(9) . .
O1 N1 C2 118.60(12) . .
O1 N1 C6 120.60(12) . .
C2 N1 C6 120.79(12) . .
N1 C2 C3 120.57(14) . .
C2 C3 C4 120.65(14) . .
C3 C4 C5 116.99(13) . .
C3 C4 C7 120.42(12) . .
C5 C4 C7 122.59(13) . .
C6 C5 C4 120.71(13) . .
N1 C6 C5 120.26(13) . .
C12 C7 C8 116.75(12) . .
C12 C7 C4 122.29(12) . .
C8 C7 C4 120.96(12) . .
C9 C8 C7 120.78(13) . .
N10 C9 C8 120.32(13) . .
O10 N10 C9 119.03(11) . .
O10 N10 C11 120.27(11) . .
C9 N10 C11 120.66(12) . .
N10 C11 C12 120.64(12) . .
C11 C12 C7 120.80(13) . .

loop_
_geom_bond_atom_site_label_1
_geom_bond_atom_site_label_2
_geom_bond_distance
_geom_bond_site_symmetry_2
Co O1W 2.0471(9) 6_464
Co O1W 2.0471(9) .
Co O2W 2.0609(9) .
Co O2W 2.0609(9) 6_464
Co O1A 2.1578(10) 6_464
Co O1A 2.1578(10) .
N1A O3A 1.2313(17) .
N1A O2A 1.2445(16) .
N1A O1A 1.2725(15) .
O1 N1 1.3333(15) .
N1 C2 1.3498(18) .
N1 C6 1.3500(19) .
C2 C3 1.377(2) .
C3 C4 1.398(2) .
C4 C5 1.401(2) .
C4 C7 1.4825(19) .
C5 C6 1.380(2) .
C7 C12 1.4019(19) .
C7 C8 1.4049(19) .
C8 C9 1.379(2) .
C9 N10 1.3525(18) .
N10 O10 1.3351(14) .
N10 C11 1.3525(17) .
C11 C12 1.3737(19) .

loop_
_geom_hbond_atom_site_label_D
_geom_hbond_atom_site_label_H
_geom_hbond_atom_site_label_A
_geom_hbond_distance_DH
_geom_hbond_distance_HA
_geom_hbond_distance_DA
_geom_hbond_angle_DHA
_geom_hbond_site_symmetry_A
O1W H1W1 O1 0.832(9) 1.882(11) 2.6682(13) 157.3(15) 9_565
O1W H1W2 O1 0.842(9) 1.845(10) 2.6678(13) 165.2(15) 4_454
O2W H2W1 O10 0.827(9) 1.880(10) 2.6832(13) 163.4(16) 3
O2W H2W2 O10 0.836(9) 1.888(10) 2.7038(13) 164.8(15) 13_565
